data_7017333
loop_
_publ_author_name
'Zhang, Wenjuan'
'Wang, Youhong'
'Yu, Jiangang'
'Redshaw, Carl'
'Hao, Xiang'
'Sun, Wen-Hua'

_publ_section_title
;
 2-(N-Alkylcarboxamide)-6-iminopyridyl palladium and nickel complexes:
 coordination chemistry and catalysis.
;
_journal_issue 48
_journal_name_full 'Dalton transactions (Cambridge, England : 2003)'
_journal_page_first 12856
_journal_page_last 12865
_journal_paper_doi 10.1039/c1dt11079a
_journal_volume 40
_journal_year 2011
_chemical_formula_sum 'C31.74 H50.34 Cl2 N3 Ni O1.93'
_chemical_formula_weight 634.48
_chemical_name_systematic
;
?
;
_space_group_IT_number 14
_symmetry_cell_setting monoclinic
_symmetry_space_group_name_Hall '-P 2yn'
_symmetry_space_group_name_H-M 'P 1 21/n 1'
_atom_sites_solution_hydrogens geom
_atom_sites_solution_primary direct
_atom_sites_solution_secondary difmap
_audit_creation_method SHELXL-97
_cell_angle_alpha 90.00
_cell_angle_beta 109.81(2)
_cell_angle_gamma 90.00
_cell_formula_units_Z 4
_cell_length_a 13.574(6)
_cell_length_b 17.728(7)
_cell_length_c 15.650(7)
_cell_measurement_reflns_used 9104
_cell_measurement_temperature 293(2)
_cell_measurement_theta_max 25.01
_cell_measurement_theta_min 1.72
_cell_volume 3543(3)
_computing_cell_refinement 'rapid auto(Rigaku 2001)'
_computing_data_collection 'rapid auto(Rigaku 2001)'
_computing_data_reduction 'rapid auto(Rigaku 2001)'
_computing_molecular_graphics 'Bruker SHELXTL'
_computing_publication_material 'Bruker SHELXTL'
_computing_structure_refinement 'Shelxl-97(Sheldrick, 1997)'
_computing_structure_solution 'Shelxs-97(Sheldrick, 1997)'
_diffrn_ambient_temperature 293(2)
_diffrn_measured_fraction_theta_full 0.997
_diffrn_measured_fraction_theta_max 0.997
_diffrn_measurement_device_type 'Rigaku rapid IP'
_diffrn_measurement_method '\w scans'
_diffrn_radiation_monochromator graphite
_diffrn_radiation_source 'rotating anode'
_diffrn_radiation_type MoK\a
_diffrn_radiation_wavelength 0.71073
_diffrn_reflns_av_R_equivalents 0.1385
_diffrn_reflns_av_sigmaI/netI 0.0908
_diffrn_reflns_limit_h_max 15
_diffrn_reflns_limit_h_min -16
_diffrn_reflns_limit_k_max 18
_diffrn_reflns_limit_k_min -21
_diffrn_reflns_limit_l_max 18
_diffrn_reflns_limit_l_min -18
_diffrn_reflns_number 27403
_diffrn_reflns_theta_full 25.01
_diffrn_reflns_theta_max 25.01
_diffrn_reflns_theta_min 1.72
_diffrn_standards_decay_% none
_diffrn_standards_interval_count none
_diffrn_standards_interval_time none
_diffrn_standards_number none
_exptl_absorpt_coefficient_mu 0.727
_exptl_absorpt_correction_T_max 0.8563
_exptl_absorpt_correction_T_min 0.7953
_exptl_absorpt_correction_type empirical
_exptl_absorpt_process_details 'ABSCOR by T. Higashi, March, 2001'
_exptl_crystal_colour red
_exptl_crystal_density_diffrn 1.189
_exptl_crystal_density_method 'not measured'
_exptl_crystal_description block
_exptl_crystal_F_000 1357
_exptl_crystal_size_max 0.33
_exptl_crystal_size_mid 0.30
_exptl_crystal_size_min 0.22
_refine_diff_density_max 0.705
_refine_diff_density_min -0.416
_refine_diff_density_rms 0.122
_refine_ls_extinction_method none
_refine_ls_goodness_of_fit_ref 0.923
_refine_ls_hydrogen_treatment constr
_refine_ls_matrix_type full
_refine_ls_number_parameters 362
_refine_ls_number_reflns 6229
_refine_ls_number_restraints 95
_refine_ls_restrained_S_all 0.950
_refine_ls_R_factor_all 0.1328
_refine_ls_R_factor_gt 0.0740
_refine_ls_shift/su_max 0.025
_refine_ls_shift/su_mean 0.001
_refine_ls_structure_factor_coef Fsqd
_refine_ls_weighting_details 'calc w=1/[\s^2^(Fo^2^)+(0.1270P)^2^+0.0000P] where P=(Fo^2^+2Fc^2^)/3'
_refine_ls_weighting_scheme calc
_refine_ls_wR_factor_gt 0.1865
_refine_ls_wR_factor_ref 0.2193
_reflns_number_gt 3110
_reflns_number_total 6229
_reflns_threshold_expression >2sigma(I)
_cod_data_source_file c1dt11079a.txt
_cod_data_source_block C12
_cod_depositor_comments
;
The following automatic conversions were performed:

'_symmetry_cell_setting' value 'Monoclinic' changed to 'monoclinic'
according to /home/saulius/struct/CIF-dictionaries/cif_core.dic
dictionary named 'cif_core.dic' version 2.4.1 from 2010-06-29.

Automatic conversion script
Id: cif_fix_values 1715 2011-07-08 13:25:40Z adriana 
;
_cod_original_sg_symbol_H-M P2(1)/n
_cod_database_code 7017333

loop_
_symmetry_equiv_pos_as_xyz
'x, y, z'
'-x+1/2, y+1/2, -z+1/2'
'-x, -y, -z'
'x-1/2, -y-1/2, z-1/2'

loop_
_atom_site_label
_atom_site_type_symbol
_atom_site_fract_x
_atom_site_fract_y
_atom_site_fract_z
_atom_site_U_iso_or_equiv
_atom_site_adp_type
_atom_site_occupancy
_atom_site_symmetry_multiplicity
_atom_site_calc_flag
_atom_site_refinement_flags
_atom_site_disorder_assembly
_atom_site_disorder_group
Ni Ni 2.15391(5) 1.11946(3) 2.19882(5) 0.0600(3) Uani 1 1 d . . .
Cl2 Cl 2.21529(12) 1.12662(8) 2.07974(10) 0.0723(4) Uani 1 1 d . . .
Cl1 Cl 2.13259(13) 1.23222(8) 2.25108(12) 0.0819(5) Uani 1 1 d . . .
O1 O 1.9912(3) 1.1055(2) 2.1162(3) 0.0732(12) Uani 1 1 d . . .
C8 C 2.3775(4) 1.1251(3) 2.3635(4) 0.0572(14) Uani 1 1 d . . .
N1 N 2.2964(3) 1.0797(2) 2.3006(3) 0.0559(11) Uani 1 1 d . . .
N2 N 2.1344(3) 1.0085(2) 2.1929(3) 0.0550(11) Uani 1 1 d . . .
N3 N 1.8707(4) 1.0187(3) 2.0450(3) 0.0701(13) Uani 1 1 d . . .
H3A H 1.8588 0.9716 2.0329 0.084 Uiso 1 1 calc R . .
C17 C 2.4816(5) 1.1238(4) 2.2548(5) 0.0804(19) Uani 1 1 d . . .
H17A H 2.4234 1.0907 2.2215 0.096 Uiso 1 1 calc R . .
C10 C 2.5436(5) 1.1872(3) 2.4055(6) 0.083(2) Uani 1 1 d . . .
H10A H 2.6042 1.1995 2.3935 0.099 Uiso 1 1 calc R . .
C9 C 2.4657(4) 1.1449(3) 2.3427(4) 0.0653(16) Uani 1 1 d . . .
C4 C 2.2104(5) 0.8878(3) 2.2293(4) 0.0663(15) Uani 1 1 d . . .
H4A H 2.2666 0.8577 2.2624 0.080 Uiso 1 1 calc R . .
C13 C 2.3619(5) 1.1486(3) 2.4422(4) 0.0687(16) Uani 1 1 d . . .
C2 C 2.3061(4) 1.0073(3) 2.3022(4) 0.0593(14) Uani 1 1 d . . .
C20 C 1.9653(4) 1.0391(3) 2.0968(4) 0.0619(14) Uani 1 1 d . . .
C7 C 2.0468(4) 0.9783(3) 2.1370(4) 0.0578(14) Uani 1 1 d . . .
C11 C 2.5313(6) 1.2107(4) 2.4850(6) 0.092(2) Uani 1 1 d . . .
H11A H 2.5833 1.2392 2.5266 0.111 Uiso 1 1 calc R . .
C6 C 2.0353(5) 0.9014(3) 2.1226(4) 0.0704(16) Uani 1 1 d . . .
H6A H 1.9733 0.8810 2.0835 0.084 Uiso 1 1 calc R . .
C14 C 2.2669(6) 1.1275(4) 2.4647(5) 0.087(2) Uani 1 1 d . . .
H14A H 2.2156 1.1072 2.4092 0.104 Uiso 1 1 calc R . .
C5 C 2.1210(5) 0.8553(3) 2.1694(5) 0.0769(18) Uani 1 1 d . . .
H5A H 2.1176 0.8034 2.1601 0.092 Uiso 1 1 calc R . .
C3 C 2.2157(4) 0.9644(3) 2.2395(4) 0.0571(14) Uani 1 1 d . . .
C21 C 1.7847(5) 1.0720(4) 2.0069(5) 0.0823(19) Uani 1 1 d DU . .
H21A H 1.7650 1.0727 1.9412 0.099 Uiso 1 1 d R . .
H21B H 1.8074 1.1224 2.0291 0.099 Uiso 1 1 d R . .
C1 C 2.3989(5) 0.9632(3) 2.3626(5) 0.082(2) Uani 1 1 d . . .
H1A H 2.4510 0.9976 2.3988 0.123 Uiso 1 1 calc R . .
H1B H 2.4280 0.9335 2.3257 0.123 Uiso 1 1 calc R . .
H1C H 2.3767 0.9307 2.4016 0.123 Uiso 1 1 calc R . .
C16 C 2.2151(8) 1.1960(5) 2.4943(6) 0.126(3) Uani 1 1 d . . .
H16A H 2.1988 1.2340 2.4479 0.189 Uiso 1 1 calc R . .
H16B H 2.2624 1.2164 2.5499 0.189 Uiso 1 1 calc R . .
H16C H 2.1518 1.1800 2.5035 0.189 Uiso 1 1 calc R . .
C12 C 2.4423(6) 1.1921(4) 2.5026(5) 0.084(2) Uani 1 1 d . . .
H12A H 2.4346 1.2088 2.5563 0.101 Uiso 1 1 calc R . .
C19 C 2.4758(7) 1.1937(5) 2.1954(6) 0.112(3) Uani 1 1 d . . .
H19A H 2.4113 1.2200 2.1869 0.167 Uiso 1 1 calc R . .
H19B H 2.4786 1.1784 2.1374 0.167 Uiso 1 1 calc R . .
H19C H 2.5337 1.2264 2.2247 0.167 Uiso 1 1 calc R . .
C18 C 2.5845(6) 1.0795(5) 2.2679(6) 0.112(3) Uani 1 1 d . . .
H18A H 2.5862 1.0353 2.3037 0.168 Uiso 1 1 calc R . .
H18B H 2.6435 1.1110 2.2984 0.168 Uiso 1 1 calc R . .
H18C H 2.5873 1.0650 2.2097 0.168 Uiso 1 1 calc R . .
C15 C 2.2921(7) 1.0646(5) 2.5361(6) 0.116(3) Uani 1 1 d . . .
H15A H 2.3215 1.0223 2.5149 0.173 Uiso 1 1 calc R . .
H15B H 2.2290 1.0493 2.5460 0.173 Uiso 1 1 calc R . .
H15C H 2.3415 1.0828 2.5920 0.173 Uiso 1 1 calc R . .
C22 C 1.6935(6) 1.0483(5) 2.0353(7) 0.126(3) Uani 1 1 d DU . .
H22A H 1.7114 1.0531 2.1006 0.151 Uiso 1 1 d R . .
H22B H 1.6764 0.9958 2.0196 0.151 Uiso 1 1 d R . .
C23 C 1.6008(7) 1.1025(6) 2.0050(8) 0.160(5) Uani 1 1 d DU . .
H23A H 1.5635 1.0964 2.0476 0.192 Uiso 1 1 d R . .
H23B H 1.6321 1.1522 2.0185 0.192 Uiso 1 1 d R . .
C24 C 1.5462(10) 1.1058(7) 1.9044(8) 0.181(6) Uani 1 1 d DU . .
H24A H 1.4934 1.0671 1.8963 0.218 Uiso 1 1 d R . .
H24B H 1.5705 1.1029 1.8529 0.218 Uiso 1 1 d R . .
C25 C 1.4444(10) 1.1569(11) 1.8911(10) 0.247(8) Uani 1 1 d DU . .
H25A H 1.4200 1.1681 1.9413 0.297 Uiso 1 1 d R . .
H25B H 1.4774 1.1996 1.8729 0.297 Uiso 1 1 d R . .
C27 C 1.2722(14) 1.2100(16) 1.7842(19) 0.47(2) Uani 1 1 d DU . .
H27A H 1.2230 1.1810 1.7358 0.559 Uiso 1 1 d R . .
H27B H 1.2443 1.2151 1.8333 0.559 Uiso 1 1 d R . .
C26 C 1.3627(13) 1.1537(12) 1.7977(11) 0.536(12) Uani 1 1 d DU . .
H26A H 1.3559 1.1036 1.8199 0.643 Uiso 1 1 d R . .
H26B H 1.3909 1.1491 1.7487 0.643 Uiso 1 1 d R . .
O2 O 2.0438(19) 0.9688(14) 2.3853(14) 0.305(10) Uani 0.931(15) 1 d PDU A 1
C30 C 2.0507(17) 0.8903(14) 2.4024(16) 0.248(11) Uani 0.931(15) 1 d PDU A 1
H30A H 2.0287 0.8641 2.3446 0.298 Uiso 0.931(15) 1 calc PR A 1
H30B H 2.0015 0.8774 2.4329 0.298 Uiso 0.931(15) 1 calc PR A 1
C31 C 1.935(2) 0.9792(16) 2.334(2) 0.350(19) Uani 0.931(15) 1 d PDU A 1
H31A H 1.8895 0.9610 2.3655 0.420 Uiso 0.931(15) 1 calc PR A 1
H31B H 1.9154 0.9562 2.2740 0.420 Uiso 0.931(15) 1 calc PR A 1
C32 C 1.937(2) 1.0653(16) 2.3295(18) 0.304(14) Uani 0.931(15) 1 d PDU A 1
H32A H 1.8699 1.0836 2.2924 0.456 Uiso 0.931(15) 1 calc PR A 1
H32B H 1.9892 1.0808 2.3038 0.456 Uiso 0.931(15) 1 calc PR A 1
H32C H 1.9548 1.0856 2.3897 0.456 Uiso 0.931(15) 1 calc PR A 1
C29 C 2.1589(16) 0.8610(11) 2.4598(13) 0.236(9) Uani 0.931(15) 1 d PDU A 1
H29A H 2.1563 0.8072 2.4655 0.354 Uiso 0.931(15) 1 calc PR A 1
H29B H 2.1796 0.8837 2.5190 0.354 Uiso 0.931(15) 1 calc PR A 1
H29C H 2.2088 0.8739 2.4309 0.354 Uiso 0.931(15) 1 calc PR A 1
C28 C 1.303(4) 1.2905(17) 1.763(5) 0.75(5) Uani 1 1 d DU . .
H28A H 1.2381 1.3181 1.7449 1.126 Uiso 1 1 d R . .
H28B H 1.3261 1.2847 1.7122 1.126 Uiso 1 1 d R . .
H28C H 1.3546 1.3175 1.8106 1.126 Uiso 1 1 d R . .

loop_
_atom_site_aniso_label
_atom_site_aniso_U_11
_atom_site_aniso_U_22
_atom_site_aniso_U_33
_atom_site_aniso_U_23
_atom_site_aniso_U_13
_atom_site_aniso_U_12
Ni 0.0596(4) 0.0364(4) 0.0642(5) -0.0002(3) -0.0048(3) 0.0002(3)
Cl2 0.0732(9) 0.0605(8) 0.0663(10) 0.0014(7) 0.0016(7) -0.0062(7)
Cl1 0.0896(11) 0.0411(7) 0.0966(13) -0.0091(7) 0.0075(9) 0.0021(7)
O1 0.061(2) 0.050(2) 0.085(3) -0.001(2) -0.006(2) 0.0028(17)
C8 0.055(3) 0.044(3) 0.052(3) -0.002(3) -0.009(3) 0.002(2)
N1 0.061(3) 0.033(2) 0.058(3) -0.0008(19) 0.000(2) -0.0014(18)
N2 0.051(3) 0.039(2) 0.060(3) 0.000(2) 0.000(2) -0.0039(18)
N3 0.058(3) 0.061(3) 0.074(3) -0.005(3) -0.002(3) -0.004(2)
C17 0.065(4) 0.070(4) 0.095(5) 0.003(4) 0.011(4) -0.004(3)
C10 0.071(4) 0.051(3) 0.097(6) 0.007(4) -0.009(4) -0.010(3)
C9 0.059(3) 0.048(3) 0.068(4) 0.005(3) -0.006(3) 0.001(2)
C4 0.069(4) 0.042(3) 0.074(4) 0.000(3) 0.004(3) 0.006(2)
C13 0.072(4) 0.051(3) 0.062(4) 0.001(3) -0.004(3) 0.004(3)
C2 0.056(3) 0.051(3) 0.055(3) 0.004(3) -0.001(3) 0.000(2)
C20 0.058(3) 0.055(3) 0.061(4) -0.002(3) 0.004(3) -0.004(3)
C7 0.062(3) 0.045(3) 0.055(3) -0.001(2) 0.006(3) -0.005(2)
C11 0.087(5) 0.055(4) 0.089(6) 0.000(4) -0.029(4) -0.012(3)
C6 0.069(4) 0.052(3) 0.072(4) -0.006(3) 0.001(3) -0.011(3)
C14 0.090(5) 0.088(5) 0.069(4) -0.007(4) 0.009(4) 0.008(4)
C5 0.084(4) 0.041(3) 0.085(5) -0.002(3) 0.002(4) -0.011(3)
C3 0.062(3) 0.041(3) 0.056(3) 0.003(2) 0.005(3) 0.002(2)
C21 0.061(4) 0.089(5) 0.082(5) 0.012(4) 0.006(3) 0.004(3)
C1 0.078(4) 0.048(3) 0.088(5) 0.008(3) -0.013(3) 0.004(3)
C16 0.146(8) 0.133(7) 0.104(6) -0.011(6) 0.048(6) 0.049(6)
C12 0.102(5) 0.060(4) 0.062(4) -0.005(3) -0.009(4) 0.007(4)
C19 0.128(7) 0.093(5) 0.100(6) 0.027(5) 0.020(5) -0.008(5)
C18 0.094(6) 0.112(6) 0.124(7) 0.007(5) 0.030(5) 0.022(5)
C15 0.123(7) 0.108(6) 0.111(7) 0.029(5) 0.033(6) 0.003(5)
C22 0.089(6) 0.133(7) 0.155(9) 0.017(6) 0.040(6) 0.033(5)
C23 0.117(8) 0.144(9) 0.226(14) 0.031(9) 0.068(9) 0.029(7)
C24 0.169(11) 0.150(10) 0.175(13) 0.022(9) -0.007(10) 0.031(9)
C25 0.150(12) 0.32(2) 0.26(2) -0.067(18) 0.059(13) -0.013(14)
C27 0.32(3) 0.51(4) 0.45(4) -0.13(3) -0.02(2) 0.30(3)
C26 0.70(3) 0.70(3) 0.26(2) -0.23(2) 0.24(3) -0.517
O2 0.32(2) 0.32(2) 0.271(18) -0.100(17) 0.092(16) -0.139(18)
C30 0.23(2) 0.28(3) 0.26(2) -0.08(2) 0.11(2) -0.04(2)
C31 0.37(4) 0.41(4) 0.34(3) -0.07(3) 0.21(3) -0.11(3)
C32 0.34(3) 0.34(3) 0.26(2) 0.01(2) 0.13(2) -0.04(2)
C29 0.217(18) 0.228(19) 0.226(19) -0.062(15) 0.026(16) -0.036(16)
C28 0.71(6) 0.76(7) 0.79(7) -0.05(5) 0.26(5) 0.07(5)

loop_
_atom_type_symbol
_atom_type_description
_atom_type_scat_dispersion_real
_atom_type_scat_dispersion_imag
_atom_type_scat_source
C C 0.0033 0.0016 'International Tables Vol C Tables 4.2.6.8 and 6.1.1.4'
H H 0.0000 0.0000 'International Tables Vol C Tables 4.2.6.8 and 6.1.1.4'
N N 0.0061 0.0033 'International Tables Vol C Tables 4.2.6.8 and 6.1.1.4'
O O 0.0106 0.0060 'International Tables Vol C Tables 4.2.6.8 and 6.1.1.4'
Cl Cl 0.1484 0.1585 'International Tables Vol C Tables 4.2.6.8 and 6.1.1.4'
Ni Ni 0.3393 1.1124 'International Tables Vol C Tables 4.2.6.8 and 6.1.1.4'

loop_
_geom_angle_atom_site_label_1
_geom_angle_atom_site_label_2
_geom_angle_atom_site_label_3
_geom_angle
N2 Ni O1 76.41(15)
N2 Ni N1 77.47(16)
O1 Ni N1 151.56(16)
N2 Ni Cl1 151.68(15)
O1 Ni Cl1 95.14(12)
N1 Ni Cl1 102.60(12)
N2 Ni Cl2 95.55(14)
O1 Ni Cl2 95.69(13)
N1 Ni Cl2 97.84(14)
Cl1 Ni Cl2 112.31(7)
C20 O1 Ni 113.9(3)
C13 C8 C9 122.5(5)
C13 C8 N1 117.5(5)
C9 C8 N1 119.9(5)
C2 N1 C8 119.4(4)
C2 N1 Ni 113.4(3)
C8 N1 Ni 127.1(3)
C7 N2 C3 120.6(4)
C7 N2 Ni 120.5(3)
C3 N2 Ni 118.6(3)
C20 N3 C21 123.4(5)
C20 N3 H3A 118.3
C21 N3 H3A 118.3
C9 C17 C19 111.0(6)
C9 C17 C18 113.8(6)
C19 C17 C18 110.3(7)
C9 C17 H17A 107.1
C19 C17 H17A 107.1
C18 C17 H17A 107.1
C11 C10 C9 120.4(7)
C11 C10 H10A 119.8
C9 C10 H10A 119.8
C8 C9 C10 118.6(6)
C8 C9 C17 123.5(5)
C10 C9 C17 117.9(6)
C3 C4 C5 119.5(5)
C3 C4 H4A 120.3
C5 C4 H4A 120.3
C8 C13 C12 116.5(6)
C8 C13 C14 122.6(6)
C12 C13 C14 120.9(6)
N1 C2 C3 116.0(5)
N1 C2 C1 125.7(5)
C3 C2 C1 118.3(5)
O1 C20 N3 123.4(5)
O1 C20 C7 117.8(5)
N3 C20 C7 118.8(5)
N2 C7 C6 122.2(5)
N2 C7 C20 110.5(4)
C6 C7 C20 127.3(5)
C12 C11 C10 119.7(6)
C12 C11 H11A 120.2
C10 C11 H11A 120.2
C7 C6 C5 117.4(5)
C7 C6 H6A 121.3
C5 C6 H6A 121.3
C13 C14 C15 110.9(6)
C13 C14 C16 112.9(7)
C15 C14 C16 111.3(7)
C13 C14 H14A 107.1
C15 C14 H14A 107.1
C16 C14 H14A 107.1
C4 C5 C6 119.4(5)
C4 C5 H5A 120.3
C6 C5 H5A 120.3
N2 C3 C4 120.9(5)
N2 C3 C2 113.6(4)
C4 C3 C2 125.5(5)
N3 C21 C22 108.7(5)
N3 C21 H21A 109.6
C22 C21 H21A 110.9
N3 C21 H21B 109.6
C22 C21 H21B 110.1
H21A C21 H21B 108.0
C2 C1 H1A 109.5
C2 C1 H1B 109.5
H1A C1 H1B 109.5
C2 C1 H1C 109.5
H1A C1 H1C 109.5
H1B C1 H1C 109.5
C14 C16 H16A 109.5
C14 C16 H16B 109.5
H16A C16 H16B 109.5
C14 C16 H16C 109.5
H16A C16 H16C 109.5
H16B C16 H16C 109.5
C11 C12 C13 122.3(7)
C11 C12 H12A 118.9
C13 C12 H12A 118.9
C17 C19 H19A 109.5
C17 C19 H19B 109.5
H19A C19 H19B 109.5
C17 C19 H19C 109.5
H19A C19 H19C 109.5
H19B C19 H19C 109.5
C17 C18 H18A 109.5
C17 C18 H18B 109.5
H18A C18 H18B 109.5
C17 C18 H18C 109.5
H18A C18 H18C 109.5
H18B C18 H18C 109.5
C14 C15 H15A 109.5
C14 C15 H15B 109.5
H15A C15 H15B 109.5
C14 C15 H15C 109.5
H15A C15 H15C 109.5
H15B C15 H15C 109.5
C21 C22 C23 113.9(7)
C21 C22 H22A 110.4
C23 C22 H22A 99.1
C21 C22 H22B 110.0
C23 C22 H22B 115.1
H22A C22 H22B 107.8
C24 C23 C22 114.5(9)
C24 C23 H23A 122.7
C22 C23 H23A 106.5
C24 C23 H23B 102.5
C22 C23 H23B 104.5
H23A C23 H23B 104.1
C23 C24 C25 104.8(9)
C23 C24 H24A 100.9
C25 C24 H24A 79.4
C23 C24 H24B 133.3
C25 C24 H24B 116.2
H24A C24 H24B 107.4
C26 C25 C24 115.0(11)
C26 C25 H25A 116.9
C24 C25 H25A 121.6
C26 C25 H25B 90.4
C24 C25 H25B 90.8
H25A C25 H25B 113.4
C26 C27 C28 111.5(15)
C26 C27 H27A 93.9
C28 C27 H27A 119.1
C26 C27 H27B 117.3
C28 C27 H27B 106.6
H27A C27 H27B 108.6
C25 C26 C27 113.5(13)
C25 C26 H26A 79.3
C27 C26 H26A 118.3
C25 C26 H26B 114.4
C27 C26 H26B 117.1
H26A C26 H26B 108.5
C30 O2 C31 102.9(19)
O2 C30 C29 116(2)
O2 C30 H30A 108.4
C29 C30 H30A 108.4
O2 C30 H30B 108.4
C29 C30 H30B 108.4
H30A C30 H30B 107.4
O2 C31 C32 97(3)
O2 C31 H31A 112.4
C32 C31 H31A 112.4
O2 C31 H31B 112.4
C32 C31 H31B 112.4
H31A C31 H31B 109.9
C31 C32 H32A 109.5
C31 C32 H32B 109.5
H32A C32 H32B 109.5
C31 C32 H32C 109.5
H32A C32 H32C 109.5
H32B C32 H32C 109.5
C30 C29 H29A 109.5
C30 C29 H29B 109.5
H29A C29 H29B 109.5
C30 C29 H29C 109.5
H29A C29 H29C 109.5
H29B C29 H29C 109.5
C27 C28 H28A 104.5
C27 C28 H28B 105.3
H28A C28 H28B 109.5
C27 C28 H28C 118.3
H28A C28 H28C 109.5
H28B C28 H28C 109.5

loop_
_geom_bond_atom_site_label_1
_geom_bond_atom_site_label_2
_geom_bond_distance
Ni N2 1.983(4)
Ni O1 2.162(4)
Ni N1 2.166(4)
Ni Cl1 2.2156(17)
Ni Cl2 2.288(2)
O1 C20 1.236(6)
C8 C13 1.383(8)
C8 C9 1.388(8)
C8 N1 1.447(7)
N1 C2 1.290(7)
N2 C7 1.327(6)
N2 C3 1.348(6)
N3 C20 1.315(7)
N3 C21 1.463(8)
N3 H3A 0.8600
C17 C9 1.510(9)
C17 C19 1.535(9)
C17 C18 1.554(10)
C17 H17A 0.9800
C10 C11 1.375(10)
C10 C9 1.393(9)
C10 H10A 0.9300
C4 C3 1.367(7)
C4 C5 1.383(9)
C4 H4A 0.9300
C13 C12 1.407(9)
C13 C14 1.495(10)
C2 C3 1.494(7)
C2 C1 1.511(8)
C20 C7 1.521(8)
C7 C6 1.381(8)
C11 C12 1.368(10)
C11 H11A 0.9300
C6 C5 1.408(9)
C6 H6A 0.9300
C14 C15 1.533(10)
C14 C16 1.551(10)
C14 H14A 0.9800
C5 H5A 0.9300
C21 C22 1.511(7)
C21 H21A 0.9700
C21 H21B 0.9700
C1 H1A 0.9600
C1 H1B 0.9600
C1 H1C 0.9600
C16 H16A 0.9600
C16 H16B 0.9600
C16 H16C 0.9600
C12 H12A 0.9300
C19 H19A 0.9600
C19 H19B 0.9600
C19 H19C 0.9600
C18 H18A 0.9600
C18 H18B 0.9600
C18 H18C 0.9600
C15 H15A 0.9600
C15 H15B 0.9600
C15 H15C 0.9600
C22 C23 1.526(8)
C22 H22A 0.9700
C22 H22B 0.9700
C23 C24 1.498(9)
C23 H23A 0.9700
C23 H23B 0.9700
C24 C25 1.606(9)
C24 H24A 0.9700
C24 H24B 0.9700
C25 C26 1.507(10)
C25 H25A 0.9700
C25 H25B 0.9700
C27 C26 1.541(10)
C27 C28 1.551(11)
C27 H27A 0.9700
C27 H27B 0.9700
C26 H26A 0.9700
C26 H26B 0.9700
O2 C30 1.413(10)
O2 C31 1.435(10)
C30 C29 1.530(10)
C30 H30A 0.9700
C30 H30B 0.9700
C31 C32 1.529(10)
C31 H31A 0.9700
C31 H31B 0.9700
C32 H32A 0.9600
C32 H32B 0.9600
C32 H32C 0.9600
C29 H29A 0.9600
C29 H29B 0.9600
C29 H29C 0.9600
C28 H28A 0.9600
C28 H28B 0.9600
C28 H28C 0.9600

loop_
_geom_torsion_atom_site_label_1
_geom_torsion_atom_site_label_2
_geom_torsion_atom_site_label_3
_geom_torsion_atom_site_label_4
_geom_torsion
N2 Ni O1 C20 -6.6(4)
N1 Ni O1 C20 -30.4(6)
Cl1 Ni O1 C20 -159.1(4)
Cl2 Ni O1 C20 87.8(4)
C13 C8 N1 C2 -97.6(6)
C9 C8 N1 C2 83.9(7)
C13 C8 N1 Ni 82.6(6)
C9 C8 N1 Ni -95.8(5)
N2 Ni N1 C2 6.9(4)
O1 Ni N1 C2 30.6(6)
Cl1 Ni N1 C2 157.9(4)
Cl2 Ni N1 C2 -87.0(4)
N2 Ni N1 C8 -173.3(5)
O1 Ni N1 C8 -149.6(4)
Cl1 Ni N1 C8 -22.4(5)
Cl2 Ni N1 C8 92.7(4)
O1 Ni N2 C7 9.3(4)
N1 Ni N2 C7 178.0(5)
Cl1 Ni N2 C7 84.6(5)
Cl2 Ni N2 C7 -85.2(4)
O1 Ni N2 C3 -177.5(5)
N1 Ni N2 C3 -8.8(4)
Cl1 Ni N2 C3 -102.2(5)
Cl2 Ni N2 C3 88.0(4)
C13 C8 C9 C10 3.1(8)
N1 C8 C9 C10 -178.6(5)
C13 C8 C9 C17 -176.2(5)
N1 C8 C9 C17 2.2(8)
C11 C10 C9 C8 -2.1(8)
C11 C10 C9 C17 177.2(6)
C19 C17 C9 C8 110.8(7)
C18 C17 C9 C8 -124.0(7)
C19 C17 C9 C10 -68.4(7)
C18 C17 C9 C10 56.8(8)
C9 C8 C13 C12 -2.1(8)
N1 C8 C13 C12 179.5(5)
C9 C8 C13 C14 179.9(5)
N1 C8 C13 C14 1.5(8)
C8 N1 C2 C3 176.0(5)
Ni N1 C2 C3 -4.2(7)
C8 N1 C2 C1 -2.7(9)
Ni N1 C2 C1 177.1(5)
Ni O1 C20 N3 -178.0(5)
Ni O1 C20 C7 3.4(7)
C21 N3 C20 O1 -2.0(10)
C21 N3 C20 C7 176.6(5)
C3 N2 C7 C6 -1.2(9)
Ni N2 C7 C6 171.9(5)
C3 N2 C7 C20 176.9(5)
Ni N2 C7 C20 -10.1(6)
O1 C20 C7 N2 3.7(8)
N3 C20 C7 N2 -174.9(5)
O1 C20 C7 C6 -178.3(6)
N3 C20 C7 C6 3.0(9)
C9 C10 C11 C12 0.3(9)
N2 C7 C6 C5 -0.4(9)
C20 C7 C6 C5 -178.1(6)
C8 C13 C14 C15 102.6(7)
C12 C13 C14 C15 -75.2(8)
C8 C13 C14 C16 -131.6(7)
C12 C13 C14 C16 50.5(8)
C3 C4 C5 C6 -2.5(10)
C7 C6 C5 C4 2.3(10)
C7 N2 C3 C4 1.0(9)
Ni N2 C3 C4 -172.2(5)
C7 N2 C3 C2 -177.5(5)
Ni N2 C3 C2 9.3(6)
C5 C4 C3 N2 0.9(10)
C5 C4 C3 C2 179.2(6)
N1 C2 C3 N2 -2.8(8)
C1 C2 C3 N2 176.0(5)
N1 C2 C3 C4 178.8(6)
C1 C2 C3 C4 -2.4(9)
C20 N3 C21 C22 -124.2(7)
C10 C11 C12 C13 0.6(10)
C8 C13 C12 C11 0.2(9)
C14 C13 C12 C11 178.3(6)
N3 C21 C22 C23 176.2(8)
C21 C22 C23 C24 66.9(14)
C22 C23 C24 C25 172.6(11)
C23 C24 C25 C26 -165.9(17)
C24 C25 C26 C27 -173.5(17)
C28 C27 C26 C25 81(4)
C31 O2 C30 C29 -178(2)
C30 O2 C31 C32 174.2(19)
